data_7115850
loop_
_publ_author_name
'Hamish H.-M. Yeung'
'Monica Kosa'
'John M. Griffin'
'Clare P. Grey'
'Dan T. Major'
'Anthony K. Cheetham'

_publ_section_title
;
 Topotactic elimination of water across a C-C ligand bond in a dense 3-D
 metal-organic framework
;
_journal_name_full Chem.Commun.
_journal_page_first 13292
_journal_paper_doi 10.1039/C4cc06136E
_journal_volume 50
_journal_year 2014
_chemical_formula_moiety 'C4 H2.40 Li2 O4.20'
_chemical_formula_sum 'C4 H2.4 Li2 O4.2'
_chemical_formula_weight 131.54
_chemical_name_common 'Lithium malate : fumarate'
_chemical_name_systematic
;
 ?
;
_space_group_IT_number 146
_symmetry_cell_setting trigonal
_symmetry_space_group_name_Hall 'R 3'
_symmetry_space_group_name_H-M 'R 3 :H'
_atom_sites_solution_hydrogens geom
_atom_sites_solution_primary direct
_atom_sites_solution_secondary difmap
_audit_creation_method SHELXL-97
_cell_angle_alpha 90.00
_cell_angle_beta 90.00
_cell_angle_gamma 120.00
_cell_formula_units_Z 9
_cell_length_a 11.7253(15)
_cell_length_b 11.7253(15)
_cell_length_c 11.126(2)
_cell_measurement_reflns_used 589
_cell_measurement_temperature 120
_cell_measurement_theta_max 28.9680
_cell_measurement_theta_min 3.4681
_cell_volume 1324.7(3)
_computing_cell_refinement
;
CrysAlisPro, Agilent Technologies,
Version 1.171.35.21 (release 20-01-2012 CrysAlis171 .NET)
(compiled Jan 23 2012,18:06:46)
;
_computing_data_collection
;
CrysAlisPro, Agilent Technologies,
Version 1.171.35.21 (release 20-01-2012 CrysAlis171 .NET)
(compiled Jan 23 2012,18:06:46)
;
_computing_data_reduction
;
CrysAlisPro, Agilent Technologies,
Version 1.171.35.21 (release 20-01-2012 CrysAlis171 .NET)
(compiled Jan 23 2012,18:06:46)
;
_computing_molecular_graphics 'Diamond and Mercury'
_computing_structure_refinement 'SHELXL-97 (Sheldrick, 2008)'
_computing_structure_solution 'SHELXS (Sheldrick, 2008)'
_diffrn_ambient_temperature 120
_diffrn_detector_area_resol_mean 16.1183
_diffrn_measured_fraction_theta_full 0.998
_diffrn_measured_fraction_theta_max 0.881
_diffrn_measurement_device_type 'Xcalibur, Eos, Gemini ultra'
_diffrn_measurement_method '\w scans'
_diffrn_radiation_monochromator graphite
_diffrn_radiation_source 'Enhance (Mo) X-ray Source'
_diffrn_radiation_type 'Mo K\a'
_diffrn_radiation_wavelength 0.7107
_diffrn_reflns_av_R_equivalents 0.0209
_diffrn_reflns_av_sigmaI/netI 0.0399
_diffrn_reflns_limit_h_max 14
_diffrn_reflns_limit_h_min -15
_diffrn_reflns_limit_k_max 13
_diffrn_reflns_limit_k_min -15
_diffrn_reflns_limit_l_max 14
_diffrn_reflns_limit_l_min -12
_diffrn_reflns_number 1652
_diffrn_reflns_theta_full 25.00
_diffrn_reflns_theta_max 29.03
_diffrn_reflns_theta_min 3.48
_exptl_absorpt_coefficient_mu 0.128
_exptl_absorpt_correction_T_max 1.00000
_exptl_absorpt_correction_T_min 0.39656
_exptl_absorpt_correction_type multi-scan
_exptl_absorpt_process_details
;
CrysAlisPro, Agilent Technologies,
Version 1.171.35.21 (release 20-01-2012 CrysAlis171 .NET)
(compiled Jan 23 2012,18:06:46)
Empirical absorption correction using spherical harmonics,
 implemented in SCALE3 ABSPACK scaling algorithm.
;
_exptl_crystal_colour colourless
_exptl_crystal_density_diffrn 1.484
_exptl_crystal_density_method 'not measured'
_exptl_crystal_description block
_exptl_crystal_F_000 594
_exptl_crystal_size_max 0.9
_exptl_crystal_size_mid 0.8
_exptl_crystal_size_min 0.6
_refine_diff_density_max 0.327
_refine_diff_density_min -0.288
_refine_diff_density_rms 0.079
_refine_ls_abs_structure_details 'Flack H D (1983), Acta Cryst. A39, 876-881'
_refine_ls_abs_structure_Flack -3(5)
_refine_ls_extinction_method none
_refine_ls_goodness_of_fit_ref 1.061
_refine_ls_hydrogen_treatment constr
_refine_ls_matrix_type full
_refine_ls_number_parameters 101
_refine_ls_number_reflns 1067
_refine_ls_number_restraints 6
_refine_ls_restrained_S_all 1.060
_refine_ls_R_factor_all 0.0997
_refine_ls_R_factor_gt 0.0847
_refine_ls_shift/su_max 0.000
_refine_ls_shift/su_mean 0.000
_refine_ls_structure_factor_coef Fsqd
_refine_ls_weighting_details 'calc w=1/[\s^2^(Fo^2^)+(0.1803P)^2^+0.6300P] where P=(Fo^2^+2Fc^2^)/3'
_refine_ls_weighting_scheme calc
_refine_ls_wR_factor_gt 0.2339
_refine_ls_wR_factor_ref 0.2582
_reflns_number_gt 835
_reflns_number_total 1067
_reflns_threshold_expression >2\s(I)
_cod_data_source_file c4cc06136e2.cif
_cod_data_source_block exp_2910
_cod_original_cell_volume 1324.7(4)
_cod_original_sg_symbol_H-M 'R 3'
_cod_original_formula_sum 'C4 H2.40 Li2 O4.20'
_cod_database_code 7115850

loop_
_symmetry_equiv_pos_as_xyz
'x, y, z'
'-y, x-y, z'
'-x+y, -x, z'
'x+2/3, y+1/3, z+1/3'
'-y+2/3, x-y+1/3, z+1/3'
'-x+y+2/3, -x+1/3, z+1/3'
'x+1/3, y+2/3, z+2/3'
'-y+1/3, x-y+2/3, z+2/3'
'-x+y+1/3, -x+2/3, z+2/3'

loop_
_atom_site_label
_atom_site_type_symbol
_atom_site_fract_x
_atom_site_fract_y
_atom_site_fract_z
_atom_site_U_iso_or_equiv
_atom_site_adp_type
_atom_site_occupancy
_atom_site_symmetry_multiplicity
_atom_site_calc_flag
_atom_site_refinement_flags
_atom_site_disorder_assembly
_atom_site_disorder_group
O1 O 0.7049(5) 0.1302(6) 0.4774(4) 0.0389(13) Uani 1 1 d . A .
O4 O 0.5332(6) 0.1009(5) 0.5834(4) 0.0368(12) Uani 1 1 d . . .
C6 C 0.4844(10) 0.0126(13) 0.3901(11) 0.0442(14) Uani 0.800(14) 1 d P A 1
H6 H 0.3971 -0.0103 0.4029 0.053 Uiso 0.800(14) 1 calc PR A 1
C7 C 0.5823(7) 0.0909(8) 0.4859(6) 0.0368(16) Uani 1 1 d D . .
Li8 Li 0.8325(15) 0.2457(15) 0.6015(11) 0.050(4) Uani 1 1 d . . .
C1 C 0.5120(10) -0.0247(12) 0.2923(10) 0.0442(14) Uani 0.800(14) 1 d P A 1
H1 H 0.5971 -0.0099 0.2828 0.053 Uiso 0.800(14) 1 calc PR A 1
C3 C 0.4142(9) -0.0921(8) 0.1895(6) 0.0392(18) Uani 1 1 d D . .
O2 O 0.2965(5) -0.1305(5) 0.2029(3) 0.0374(13) Uani 1 1 d D . .
O3 O 0.4690(6) -0.0997(6) 0.0952(5) 0.0424(13) Uani 1 1 d D A .
Li1 Li 0.5891(10) -0.1649(10) 0.0801(10) 0.033(3) Uani 1 1 d . . .
C2 C 0.512(4) 0.064(4) 0.367(2) 0.0442(14) Uani 0.200(14) 1 d PD A 2
H2 H 0.4443 0.0896 0.3701 0.053 Uiso 0.200(14) 1 calc PR A 2
C4 C 0.457(3) -0.071(3) 0.3187(17) 0.0442(14) Uani 0.200(14) 1 d PD A 2
H4A H 0.3825 -0.1301 0.3677 0.053 Uiso 0.200(14) 1 calc PR A 2
H4B H 0.5236 -0.0971 0.3282 0.053 Uiso 0.200(14) 1 calc PR A 2
O6 O 0.611(5) 0.137(6) 0.264(3) 0.16(3) Uani 0.200(14) 1 d P A 2
H6A H 0.6847 0.1830 0.2923 0.234 Uiso 0.200(14) 1 calc PR A 2

loop_
_atom_site_aniso_label
_atom_site_aniso_U_11
_atom_site_aniso_U_22
_atom_site_aniso_U_33
_atom_site_aniso_U_23
_atom_site_aniso_U_13
_atom_site_aniso_U_12
O1 0.045(3) 0.043(3) 0.033(3) -0.002(2) 0.001(2) 0.026(3)
O4 0.042(3) 0.050(3) 0.019(2) -0.005(2) -0.0034(19) 0.024(3)
C6 0.032(2) 0.059(3) 0.039(2) -0.015(2) -0.0023(16) 0.021(2)
C7 0.036(4) 0.044(4) 0.032(4) -0.006(3) -0.006(3) 0.022(3)
Li8 0.054(8) 0.072(9) 0.033(7) 0.002(6) 0.020(5) 0.039(7)
C1 0.032(2) 0.059(3) 0.039(2) -0.015(2) -0.0023(16) 0.021(2)
C3 0.053(5) 0.048(4) 0.026(4) -0.009(3) -0.008(3) 0.032(4)
O2 0.038(3) 0.044(3) 0.028(3) -0.004(2) -0.001(2) 0.019(2)
O3 0.039(3) 0.050(3) 0.047(3) 0.001(2) 0.002(2) 0.028(3)
Li1 0.042(6) 0.034(5) 0.034(7) 0.014(4) 0.012(4) 0.028(5)
C2 0.032(2) 0.059(3) 0.039(2) -0.015(2) -0.0023(16) 0.021(2)
C4 0.032(2) 0.059(3) 0.039(2) -0.015(2) -0.0023(16) 0.021(2)
O6 0.13(3) 0.20(5) 0.045(18) 0.01(2) 0.00(2) 0.01(3)

loop_
_atom_type_symbol
_atom_type_description
_atom_type_scat_dispersion_real
_atom_type_scat_dispersion_imag
_atom_type_scat_source
C C 0.0033 0.0016 'International Tables Vol C Tables 4.2.6.8 and 6.1.1.4'
H H 0.0000 0.0000 'International Tables Vol C Tables 4.2.6.8 and 6.1.1.4'
Li Li -0.0003 0.0001 'International Tables Vol C Tables 4.2.6.8 and 6.1.1.4'
O O 0.0106 0.0060 'International Tables Vol C Tables 4.2.6.8 and 6.1.1.4'

loop_
_geom_angle_atom_site_label_1
_geom_angle_atom_site_label_2
_geom_angle_atom_site_label_3
_geom_angle
_geom_angle_site_symmetry_1
_geom_angle_site_symmetry_3
C7 O1 Li1 144.0(6) . 5_545
C7 O1 Li8 121.6(6) . .
Li1 O1 Li8 91.0(5) 5_545 .
C7 O4 Li8 125.9(6) . 3_665
C7 O4 Li1 128.0(5) . 9_655
Li8 O4 Li1 105.6(6) 3_665 9_655
C1 C6 C7 124.8(7) . .
O4 C7 O1 121.0(6) . .
O4 C7 C6 115.1(7) . .
O1 C7 C6 123.3(7) . .
O4 C7 C2 123.1(17) . .
O1 C7 C2 114.3(18) . .
C6 C7 C2 22.4(15) . .
O3 Li8 O4 107.6(6) 9_655 2_655
O3 Li8 O2 121.9(8) 9_655 4
O4 Li8 O2 109.0(7) 2_655 4
O3 Li8 O1 112.6(8) 9_655 .
O4 Li8 O1 116.1(8) 2_655 .
O2 Li8 O1 89.3(5) 4 .
O3 Li8 Li1 129.6(6) 9_655 5_545
O4 Li8 Li1 122.7(4) 2_655 5_545
O2 Li8 Li1 45.7(4) 4 5_545
O1 Li8 Li1 43.6(3) . 5_545
O3 Li8 Li1 36.7(3) 9_655 9_655
O4 Li8 Li1 119.6(6) 2_655 9_655
O2 Li8 Li1 130.8(7) 4 9_655
O1 Li8 Li1 76.8(5) . 9_655
Li1 Li8 Li1 106.6(4) 5_545 9_655
O3 Li8 Li1 71.9(4) 9_655 7
O4 Li8 Li1 37.5(4) 2_655 7
O2 Li8 Li1 120.5(7) 4 7
O1 Li8 Li1 143.0(7) . 7
Li1 Li8 Li1 157.3(4) 5_545 7
Li1 Li8 Li1 95.6(5) 9_655 7
C6 C1 C3 124.3(7) . .
O2 C3 O3 126.5(7) . .
O2 C3 C4 99.8(12) . .
O3 C3 C4 131.9(13) . .
O2 C3 C1 120.9(7) . .
O3 C3 C1 112.6(8) . .
C4 C3 C1 25.3(11) . .
C3 O2 Li8 145.6(6) . 7_444
C3 O2 Li1 120.7(6) . 2_545
Li8 O2 Li1 89.4(6) 7_444 2_545
C3 O3 Li1 127.2(6) . .
C3 O3 Li8 125.2(7) . 5_544
Li1 O3 Li8 106.6(7) . 5_544
O3 Li1 O1 110.0(6) . 9_654
O3 Li1 O4 105.7(6) . 5_544
O1 Li1 O4 122.7(5) 9_654 5_544
O3 Li1 O2 116.4(6) . 3_655
O1 Li1 O2 90.3(5) 9_654 3_655
O4 Li1 O2 112.0(5) 5_544 3_655
O3 Li1 Li8 123.7(5) . 9_654
O1 Li1 Li8 45.3(4) 9_654 9_654
O4 Li1 Li8 130.5(4) 5_544 9_654
O2 Li1 Li8 44.9(4) 3_655 9_654
O3 Li1 Li8 36.7(4) . 5_544
O1 Li1 Li8 121.7(5) 9_654 5_544
O4 Li1 Li8 70.6(4) 5_544 5_544
O2 Li1 Li8 141.4(6) 3_655 5_544
Li8 Li1 Li8 158.0(4) 9_654 5_544
O3 Li1 Li8 118.1(7) . 4_444
O1 Li1 Li8 131.3(5) 9_654 4_444
O4 Li1 Li8 36.9(3) 5_544 4_444
O2 Li1 Li8 75.7(4) 3_655 4_444
Li8 Li1 Li8 107.0(4) 9_654 4_444
Li8 Li1 Li8 94.4(6) 5_544 4_444
C4 C2 C7 116(2) . .
C4 C2 O6 97(3) . .
C7 C2 O6 111(3) . .
C2 C4 C3 117.0(19) . .

loop_
_geom_bond_atom_site_label_1
_geom_bond_atom_site_label_2
_geom_bond_distance
_geom_bond_site_symmetry_2
O1 C7 1.274(10) .
O1 Li1 1.927(12) 5_545
O1 Li8 1.987(17) .
O4 C7 1.261(9) .
O4 Li8 1.931(15) 3_665
O4 Li1 1.955(13) 9_655
C6 C1 1.272(8) .
C6 C7 1.498(12) .
C7 C2 1.502(19) .
Li8 O3 1.920(13) 9_655
Li8 O4 1.931(15) 2_655
Li8 O2 1.973(13) 4
Li8 Li1 2.793(10) 5_545
Li8 Li1 3.076(18) 9_655
Li8 Li1 3.10(2) 7
C1 C3 1.530(11) .
C3 O2 1.229(10) .
C3 O3 1.257(10) .
C3 C4 1.503(16) .
O2 Li8 1.973(13) 7_444
O2 Li1 1.998(11) 2_545
O3 Li1 1.916(10) .
O3 Li8 1.920(13) 5_544
Li1 O1 1.927(12) 9_654
Li1 O4 1.954(13) 5_544
Li1 O2 1.998(11) 3_655
Li1 Li8 2.793(10) 9_654
Li1 Li8 3.076(18) 5_544
Li1 Li8 3.10(2) 4_444
C2 C4 1.485(19) .
C2 O6 1.55(6) .

loop_
_geom_torsion_atom_site_label_1
_geom_torsion_atom_site_label_2
_geom_torsion_atom_site_label_3
_geom_torsion_atom_site_label_4
_geom_torsion
_geom_torsion_site_symmetry_1
_geom_torsion_site_symmetry_4
Li8 O4 C7 O1 133.4(8) 3_665 .
Li1 O4 C7 O1 -37.2(11) 9_655 .
Li8 O4 C7 C6 -55.3(12) 3_665 .
Li1 O4 C7 C6 134.1(8) 9_655 .
Li8 O4 C7 C2 -31(2) 3_665 .
Li1 O4 C7 C2 158.1(18) 9_655 .
Li1 O1 C7 O4 137.9(8) 5_545 .
Li8 O1 C7 O4 -14.4(11) . .
Li1 O1 C7 C6 -32.7(16) 5_545 .
Li8 O1 C7 C6 175.1(10) . .
Li1 O1 C7 C2 -56(2) 5_545 .
Li8 O1 C7 C2 151.6(16) . .
C1 C6 C7 O4 -169.6(9) . .
C1 C6 C7 O1 1.4(16) . .
C1 C6 C7 C2 74(4) . .
C7 O1 Li8 O3 39.8(10) . 9_655
Li1 O1 Li8 O3 -124.3(6) 5_545 9_655
C7 O1 Li8 O4 -84.9(8) . 2_655
Li1 O1 Li8 O4 111.0(6) 5_545 2_655
C7 O1 Li8 O2 164.3(5) . 4
Li1 O1 Li8 O2 0.2(7) 5_545 4
C7 O1 Li8 Li1 164.1(8) . 5_545
C7 O1 Li8 Li1 31.9(7) . 9_655
Li1 O1 Li8 Li1 -132.2(4) 5_545 9_655
C7 O1 Li8 Li1 -49.8(12) . 7
Li1 O1 Li8 Li1 146.0(8) 5_545 7
C7 C6 C1 C3 -173.4(14) . .
C6 C1 C3 O2 -10.0(15) . .
C6 C1 C3 O3 168.7(9) . .
C6 C1 C3 C4 -47(3) . .
O3 C3 O2 Li8 -135.3(9) . 7_444
C4 C3 O2 Li8 58.4(19) . 7_444
C1 C3 O2 Li8 43.3(16) . 7_444
O3 C3 O2 Li1 12.4(12) . 2_545
C4 C3 O2 Li1 -153.9(13) . 2_545
C1 C3 O2 Li1 -169.0(8) . 2_545
O2 C3 O3 Li1 -131.0(9) . .
C4 C3 O3 Li1 31(2) . .
C1 C3 O3 Li1 50.3(11) . .
O2 C3 O3 Li8 36.0(13) . 5_544
C4 C3 O3 Li8 -162.3(18) . 5_544
C1 C3 O3 Li8 -142.7(8) . 5_544
C3 O3 Li1 O1 -74.3(9) . 9_654
Li8 O3 Li1 O1 116.7(7) 5_544 9_654
C3 O3 Li1 O4 151.3(7) . 5_544
Li8 O3 Li1 O4 -17.7(6) 5_544 5_544
C3 O3 Li1 O2 26.4(10) . 3_655
Li8 O3 Li1 O2 -142.6(7) 5_544 3_655
C3 O3 Li1 Li8 -25.4(9) . 9_654
Li8 O3 Li1 Li8 165.6(5) 5_544 9_654
C3 O3 Li1 Li8 169.0(10) . 5_544
C3 O3 Li1 Li8 113.7(7) . 4_444
Li8 O3 Li1 Li8 -55.3(7) 5_544 4_444
O4 C7 C2 C4 -105(3) . .
O1 C7 C2 C4 89(3) . .
C6 C7 C2 C4 -30(3) . .
O4 C7 C2 O6 145(3) . .
O1 C7 C2 O6 -20(4) . .
C6 C7 C2 O6 -140(6) . .
C7 C2 C4 C3 -167(2) . .
O6 C2 C4 C3 -49(4) . .
O2 C3 C4 C2 -95(3) . .
O3 C3 C4 C2 100(3) . .
C1 C3 C4 C2 54(3) . .
